data_7240165
loop_
_publ_author_name
'Gonz\'alez-Izquierdo, Palmerina'
'Fabelo, Oscar'
'Beobide, Garikoitz'
'Cano, Israel'
'Ruiz de Larramendi, Idoia'
'Vallcorba, Oriol'
'Fern\'andez, Jes\'us Rodr\'iguez'
'Fern\'andez-D\'iaz, Mar\'ia Teresa'
'de Pedro, Imanol'

_publ_section_title
;
 Crystal structure, magneto-structural correlation, thermal and electrical
 studies of an imidazolium halometallate molten salt: (trimim)[FeCl4]
;
_journal_issue 19
_journal_name_full 'RSC Advances'
_journal_page_first 11200
_journal_page_last 11209
_journal_paper_doi 10.1039/D0RA00245C
_journal_volume 10
_journal_year 2020
_chemical_formula_moiety 'C6 H11 N2, Cl4 Fe'
_chemical_formula_sum 'C6 H11 Cl4 Fe N2'
_chemical_formula_weight 308.82
_chemical_name_systematic
;
1,2,3-trimethylimidazolium tetrachlorideferrate(III) 
;
_space_group_crystal_system orthorhombic
_space_group_IT_number 60
_space_group_name_Hall '-P 2n 2ab'
_space_group_name_H-M_alt 'P b c n'
_symmetry_Int_Tables_number 60
_symmetry_space_group_name_Hall '-P 2n 2ab'
_symmetry_space_group_name_H-M 'P b c n'
_audit_creation_date 2018-08-29
_audit_creation_method 'Created with CONVERT.DLL (www.crystalimpact.com)'
_audit_update_record
;
2019-02-17 deposited with the CCDC.	2020-03-09 downloaded from the CCDC.
;
_cell_angle_alpha 90.000
_cell_angle_beta 90.000
_cell_angle_gamma 90.000
_cell_formula_units_Z 4
_cell_length_a 10.4559(1)
_cell_length_b 9.2217(1)
_cell_length_c 14.0803(2)
_cell_measurement_temperature 400
_cell_volume 1357.64(3)
_computing_data_reduction 'DAJUST (Vallcorba et al., 2012)'
_computing_publication_material 'PLATON (Spek, 2003)'
_computing_structure_refinement 'RIBOLS (Rius, 2012)'
_computing_structure_solution 'TALP (Vallcorba et al., 2012)'
_diffrn_ambient_temperature 400
_diffrn_detector MYTHEN-II
_diffrn_measurement_device_type 'BL04 - MSPD'
_diffrn_radiation_monochromator 'Si (111)'
_diffrn_radiation_type Synchrotron
_diffrn_radiation_wavelength 0.61872
_exptl_absorpt_coefficient_mu 1.248
_exptl_absorpt_correction_type none
_exptl_crystal_density_diffrn 1.511
_exptl_crystal_F_000 620
_pd_instr_location
;
'BL04-MSPD, ALBA Synchrotron Light Source (SPAIN)'
;
_pd_meas_2theta_range_inc 0.006
_pd_meas_2theta_range_max 43.548
_pd_meas_2theta_range_min 0.726
_pd_meas_number_of_points 7138
_pd_proc_2theta_range_inc 0.006
_pd_proc_2theta_range_max 30.400
_pd_proc_2theta_range_min 2.500
_pd_proc_ls_background_function 'Smoothing procedure (Br\"uckner, 2004)'
_pd_proc_ls_profile_function Pseudo-Voigt
_pd_proc_ls_prof_wR_factor 0.065
_pd_proc_number_of_points 4651
_pd_spec_mounting 'glass capillary'
_pd_spec_mount_mode transmission
_refine_ls_goodness_of_fit_all 3.999
_refine_ls_hydrogen_treatment noref
_refine_ls_matrix_type full
_refine_ls_number_parameters 43
_refine_ls_number_reflns 431
_refine_ls_number_restraints 30
_refine_ls_R_I_factor 0.078
_refine_ls_shift/su_max 0.043
_refine_ls_shift/su_mean 0.019
_refine_ls_weighting_details 1/Yobs
_refine_ls_weighting_scheme calc
_cod_data_source_file d0ra00245c2.cif
_cod_data_source_block Compound1_400K
_cod_depositor_comments 'Adding full bibliography for 7240165--7240167.cif.'
_cod_original_cell_volume 1357.63(3)
_cod_original_sg_symbol_Hall -P_2n_2ab
_cod_database_code 7240165

loop_
_symmetry_equiv_pos_site_id
_symmetry_equiv_pos_as_xyz
1 x,y,z
2 1/2-x,1/2-y,1/2+z
3 1/2+x,1/2-y,-z
4 -x,y,1/2-z
5 -x,-y,-z
6 1/2+x,1/2+y,1/2-z
7 1/2-x,1/2+y,z
8 x,-y,1/2+z

loop_
_atom_site_label
_atom_site_type_symbol
_atom_site_fract_x
_atom_site_fract_y
_atom_site_fract_z
_atom_site_occupancy
_atom_site_symmetry_multiplicity
_atom_site_Wyckoff_symbol
_atom_site_calc_flag
_atom_site_U_iso_or_equiv
_atom_site_disorder_group
Fe01 Fe 1.00000 0.7948(4) 0.25000 1.0000 4 c d 0.115(4) .
Cl1 Cl 1.0040(9) 0.9307(4) 0.1258(4) 1.0000 8 d d 0.155(3) .
Cl2 Cl 0.8272(3) 0.6606(4) 0.2530(4) 1.0000 8 d d 0.155(3) .
N11 N 0.4538(31) -0.0826(23) 0.4528(4) 0.5000 8 d d 0.211(4) -1
C12 C 0.5596(32) -0.0271(20) 0.4909(4) 0.5000 8 d d 0.211(4) -1
N13 N 0.5297(34) 0.0796(21) 0.5483(4) 0.5000 8 d d 0.211(4) -1
C14 C 0.3969(34) 0.0889(25) 0.5445(4) 0.5000 8 d d 0.211(4) -1
H14 H 0.3487 0.1560 0.5784 0.5000 8 d c 0.211 -1
C15 C 0.3458(32) -0.0092(27) 0.4864(4) 0.5000 8 d d 0.211(4) -1
H15 H 0.2604 -0.0254 0.4715 0.5000 8 d c 0.211(4) -1
C16 C 0.4485(33) -0.2010(23) 0.3860(4) 0.5000 8 d d 0.211(4) -1
H16a H 0.3611 -0.2204 0.3694 0.5000 8 d c 0.211 -1
H16b H 0.4956 -0.1761 0.3298 0.5000 8 d c 0.211 -1
H16c H 0.4855 -0.2857 0.4145 0.5000 8 d c 0.211 -1
C17 C 0.6886(32) -0.0817(19) 0.4691(4) 0.5000 8 d d 0.211(4) -1
H17a H 0.7525 -0.0279 0.5031 0.5000 8 d c 0.211 -1
H17b H 0.6931 -0.1820 0.4870 0.5000 8 d c 0.211 -1
H17c H 0.7035 -0.0727 0.4021 0.5000 8 d c 0.211 -1
C18 C 0.6100(37) 0.1707(20) 0.6050(4) 0.5000 8 d d 0.211(4) -1
H18a H 0.5556 0.2376 0.6381 0.5000 8 d c 0.211 -1
H18b H 0.6574 0.1142 0.6502 0.5000 8 d c 0.211 -1
H18c H 0.6683 0.2235 0.5653 0.5000 8 d c 0.211 -1

loop_
_geom_angle_atom_site_label_1
_geom_angle_atom_site_label_2
_geom_angle_atom_site_label_3
_geom_angle
_geom_angle_site_symmetry_1
_geom_angle_site_symmetry_2
_geom_angle_site_symmetry_3
_geom_angle_publ_flag
Cl1 Fe01 Cl2 111.2(3) . . . ?
C12 N11 C15 110.2(17) . . . ?
C12 N11 C16 126(3) . . . ?
C15 N11 C16 124(3) . . . ?
C12 N13 C14 105(2) . . . ?
C12 N13 C18 130(3) . . . ?
C14 N13 C18 125(2) . . . ?
N11 C12 N13 110(3) . . . ?
N11 C12 C17 123.0(16) . . . ?
N13 C12 C17 127(2) . . . ?
N13 C14 C15 113(2) . . . ?
N11 C15 C14 102(3) . . . ?
N13 C14 H14 124.00 . . . ?
C15 C14 H14 123.00 . . . ?
N11 C15 H15 128.00 . . . ?
C14 C15 H15 129.00 . . . ?
N11 C16 H16A 109.00 . . . ?
N11 C16 H16B 110.00 . . . ?
N11 C16 H16C 109.00 . . . ?
H16A C16 H16B 109.00 . . . ?
H16A C16 H16C 109.00 . . . ?
H16B C16 H16C 110.00 . . . ?
C12 C17 H17A 111.00 . . . ?
C12 C17 H17B 108.00 . . . ?
C12 C17 H17C 109.00 . . . ?
H17A C17 H17B 110.00 . . . ?
H17A C17 H17C 110.00 . . . ?
H17B C17 H17C 110.00 . . . ?
N13 C18 H18A 108.00 . . . ?
N13 C18 H18B 111.00 . . . ?
N13 C18 H18C 110.00 . . . ?
H18A C18 H18B 109.00 . . . ?
H18A C18 H18C 110.00 . . . ?
H18B C18 H18C 109.00 . . . ?

loop_
_geom_bond_atom_site_label_1
_geom_bond_atom_site_label_2
_geom_bond_distance
_geom_bond_site_symmetry_1
_geom_bond_site_symmetry_2
_geom_bond_publ_flag
Fe01 Cl1 2.152(5) . . ?
Fe01 Cl2 2.190(4) . . ?
N11 C12 1.34(4) . . ?
N11 C15 1.40(4) . . ?
N11 C16 1.44(2) . . ?
N13 C12 1.31(2) . . ?
N13 C14 1.39(4) . . ?
N13 C18 1.43(3) . . ?
C12 C17 1.47(4) . . ?
C14 C15 1.33(3) . . ?
C14 H14 0.9300 . . ?
C15 H15 0.9300 . . ?
C16 H16A 0.9700 . . ?
C16 H16B 0.9600 . . ?
C16 H16C 0.9600 . . ?
C17 H17A 0.9600 . . ?
C17 H17B 0.9600 . . ?
C17 H17C 0.9600 . . ?
C18 H18A 0.9600 . . ?
C18 H18B 0.9600 . . ?
C18 H18C 0.9600 . . ?
